data_7231620
loop_
_publ_author_name
'Taniguchi, Takuya'
'Kubota, Ayumi'
'Moritoki, Tatsuya'
'Asahi, Toru'
'Koshima, Hideko'

_publ_section_title
;
 Two-step photomechanical motion of a dibenzobarrelene crystal
;
_journal_issue 60
_journal_name_full 'RSC Advances'
_journal_page_first 34314
_journal_paper_doi 10.1039/C8RA06639F
_journal_volume 8
_journal_year 2018
_chemical_formula_moiety 'C32 H24 O2'
_chemical_formula_sum 'C32 H24 O2'
_chemical_formula_weight 440.54
_space_group_crystal_system triclinic
_space_group_IT_number 2
_space_group_name_Hall '-P 1'
_space_group_name_H-M_alt 'P -1'
_symmetry_space_group_name_Hall '-P 1'
_symmetry_space_group_name_H-M 'P -1'
_atom_sites_solution_hydrogens geom
_atom_sites_solution_primary direct
_atom_sites_solution_secondary difmap
_audit_update_record
;
2018-08-06 deposited with the CCDC.
2018-10-02 downloaded from the CCDC.
;
_cell_angle_alpha 102.8842(19)
_cell_angle_beta 99.249(2)
_cell_angle_gamma 112.0041(19)
_cell_formula_units_Z 2
_cell_length_a 9.2639(3)
_cell_length_b 10.1820(4)
_cell_length_c 14.3848(5)
_cell_measurement_reflns_used 12835
_cell_measurement_temperature 293
_cell_measurement_theta_max 68.19
_cell_measurement_theta_min 3.27
_cell_volume 1180.70(8)
_computing_cell_refinement 'RAPID AUTO'
_computing_data_collection 'RAPID AUTO (Rigaku, ????)'
_computing_data_reduction 'RAPID AUTO'
_computing_molecular_graphics 'CrystalStructure 4.2.2'
_computing_publication_material 'CrystalStructure 4.2.2 (Rigaku, 2016)'
_computing_structure_refinement 'SHELXL Version 2014/6 (Sheldrick, 2008)'
_computing_structure_solution 'SHELXT Version 2014/4 (Sheldrick, 2014)'
_diffrn_ambient_temperature 293
_diffrn_detector_area_resol_mean 10.000
_diffrn_measured_fraction_theta_full 0.984
_diffrn_measured_fraction_theta_max 0.980
_diffrn_measurement_device_type 'Rigaku R-AXIS RAPID'
_diffrn_measurement_method \w
_diffrn_radiation_type 'Cu K\a'
_diffrn_radiation_wavelength 1.54187
_diffrn_reflns_av_R_equivalents 0.0526
_diffrn_reflns_Laue_measured_fraction_full 0.984
_diffrn_reflns_Laue_measured_fraction_max 0.980
_diffrn_reflns_limit_h_max 11
_diffrn_reflns_limit_h_min -11
_diffrn_reflns_limit_k_max 12
_diffrn_reflns_limit_k_min -12
_diffrn_reflns_limit_l_max 16
_diffrn_reflns_limit_l_min -17
_diffrn_reflns_number 19409
_diffrn_reflns_point_group_measured_fraction_full 0.984
_diffrn_reflns_point_group_measured_fraction_max 0.980
_diffrn_reflns_theta_full 67.687
_diffrn_reflns_theta_max 68.249
_diffrn_reflns_theta_min 3.274
_diffrn_standards_number 0
_exptl_absorpt_coefficient_mu 0.594
_exptl_absorpt_correction_T_max 0.942
_exptl_absorpt_correction_T_min 0.764
_exptl_absorpt_correction_type multi-scan
_exptl_absorpt_process_details 'ABSCOR (Rigaku, 1995)'
_exptl_crystal_colour colorless
_exptl_crystal_density_diffrn 1.239
_exptl_crystal_density_method 'not measured'
_exptl_crystal_description platelet
_exptl_crystal_F_000 464.00
_exptl_crystal_size_max 0.500
_exptl_crystal_size_mid 0.200
_exptl_crystal_size_min 0.100
_refine_diff_density_max 0.16
_refine_diff_density_min -0.26
_refine_ls_extinction_method none
_refine_ls_goodness_of_fit_ref 1.024
_refine_ls_hydrogen_treatment refxyz
_refine_ls_number_parameters 418
_refine_ls_number_reflns 4231
_refine_ls_number_restraints 72
_refine_ls_R_factor_all 0.0912
_refine_ls_R_factor_gt 0.0567
_refine_ls_shift/su_max 0.000
_refine_ls_structure_factor_coef Fsqd
_refine_ls_weighting_details 'w = 1/[\s^2^(Fo^2^)+(0.0798P)^2^] where P=(Fo^2^+2Fc^2^)/3'
_refine_ls_weighting_scheme calc
_refine_ls_wR_factor_gt 0.1206
_refine_ls_wR_factor_ref 0.1410
_reflns_Friedel_coverage 0.000
_reflns_number_gt 2685
_reflns_number_total 4231
_reflns_threshold_expression F^2^>2.0\s(F^2^)
_cod_data_source_file c8ra06639f4.cif
_cod_data_source_block dibenzobarrelene_293K
_cod_database_code 7231620
_shelxl_version_number 2014/6

loop_
_space_group_symop_id
_space_group_symop_operation_xyz
1 +X,+Y,+Z
2 -X,-Y,-Z

loop_
_atom_site_label
_atom_site_type_symbol
_atom_site_fract_x
_atom_site_fract_y
_atom_site_fract_z
_atom_site_U_iso_or_equiv
_atom_site_adp_type
_atom_site_occupancy
_atom_site_site_symmetry_order
_atom_site_calc_flag
_atom_site_refinement_flags_posn
_atom_site_refinement_flags_adp
_atom_site_refinement_flags_occupancy
_atom_site_disorder_assembly
_atom_site_disorder_group
O1 O 0.49757(18) 0.34736(16) 0.56739(10) 0.0818(4) Uani 1 1 d . . . . .
C1 C 0.75424(19) 0.48783(16) 0.78570(11) 0.0448(4) Uani 1 1 d . . . . .
O2 O 0.75460(19) 0.29526(14) 0.84871(10) 0.0784(4) Uani 1 1 d . . . . .
C4 C 0.82827(19) 0.75395(16) 0.83530(12) 0.0469(4) Uani 1 1 d . . . . .
C5 C 1.0379(2) 0.66632(17) 0.83587(13) 0.0489(4) Uani 1 1 d . . . . .
C6 C 0.8777(2) 0.63718(16) 0.86324(11) 0.0469(4) Uani 1 1 d . . . . .
C7 C 0.74277(19) 0.48518(16) 0.69199(12) 0.0463(4) Uani 1 1 d . . . . .
C8 C 1.0261(2) 0.66178(17) 0.73681(13) 0.0506(5) Uani 1 1 d . . . . .
C9 C 0.6315(2) 0.35724(18) 0.60224(12) 0.0517(5) Uani 1 1 d . . . . .
C10 C 0.8169(2) 0.75015(17) 0.73676(12) 0.0491(4) Uani 1 1 d . . . . .
C11 C 0.6729(2) 0.35539(18) 0.81809(12) 0.0524(5) Uani 1 1 d . . . . .
C12 C 0.6884(2) 0.24764(17) 0.55583(12) 0.0514(5) Uani 1 1 d . . . . .
C13 C 0.8574(2) 0.63032(17) 0.67718(11) 0.0491(5) Uani 1 1 d . . . . .
C14 C 0.7985(2) 0.85925(19) 0.89830(16) 0.0587(5) Uani 1 1 d . . . . .
C16 C 0.7744(2) 0.8502(2) 0.70171(17) 0.0611(5) Uani 1 1 d . . . . .
C17 C 0.8852(3) 0.6383(2) 0.96972(13) 0.0613(5) Uani 1 1 d . . . . .
C18 C 1.1842(2) 0.6984(2) 0.89878(17) 0.0617(5) Uani 1 1 d . . . . .
C19 C 0.6011(3) 0.1487(2) 0.46220(14) 0.0686(6) Uani 1 1 d . . . . .
H19 H 0.5092 0.1532 0.4288 0.082 Uiso 1 1 calc R U . . .
C20 C 0.7566(2) 0.9598(2) 0.86202(19) 0.0671(6) Uani 1 1 d . . . . .
C21 C 1.1618(3) 0.6873(2) 0.70207(18) 0.0669(6) Uani 1 1 d . . . . .
C22 C 0.7443(2) 0.9553(2) 0.76543(19) 0.0681(6) Uani 1 1 d . . . . .
C23 C 0.8248(3) 0.2402(2) 0.60385(14) 0.0663(5) Uani 1 1 d . . . . .
H23 H 0.8860 0.3077 0.6661 0.080 Uiso 1 1 calc R U . . .
C24 C 0.8428(3) 0.6232(3) 0.56889(15) 0.0670(6) Uani 1 1 d . . . . .
C25 C 1.3080(3) 0.7191(3) 0.7661(2) 0.0819(7) Uani 1 1 d . . . . .
C27 C 1.3195(3) 0.7248(2) 0.8627(2) 0.0791(7) Uani 1 1 d . . . . .
C29 C 0.6494(4) 0.0445(2) 0.41855(17) 0.0868(7) Uani 1 1 d . . . . .
H29 H 0.5911 -0.0204 0.3552 0.104 Uiso 1 1 calc R U . . .
C30 C 0.7818(4) 0.0353(2) 0.4672(2) 0.0919(8) Uani 1 1 d . . . . .
H30 H 0.8123 -0.0374 0.4375 0.110 Uiso 1 1 calc R U . . .
C31 C 0.8712(3) 0.1327(3) 0.55980(18) 0.0869(7) Uani 1 1 d . . . . .
H31 H 0.9622 0.1264 0.5927 0.104 Uiso 1 1 calc R U . . .
H14 H 0.804(2) 0.8596(18) 0.9649(14) 0.059(5) Uiso 1 1 d . . . . .
H16 H 0.765(2) 0.8457(19) 0.6331(14) 0.065(5) Uiso 1 1 d . . . . .
H17A H 0.967(2) 0.739(2) 1.0163(13) 0.066(5) Uiso 1 1 d . . . . .
H17B H 0.773(3) 0.616(2) 0.9818(13) 0.070(6) Uiso 1 1 d . . . . .
H17C H 0.924(2) 0.560(2) 0.9849(13) 0.081(6) Uiso 1 1 d . . . . .
H18 H 1.194(2) 0.7024(18) 0.9645(14) 0.056(5) Uiso 1 1 d . . . . .
H20 H 0.738(2) 1.031(2) 0.9095(15) 0.077(6) Uiso 1 1 d . . . . .
H21 H 1.151(2) 0.6831(19) 0.6346(14) 0.066(6) Uiso 1 1 d . . . . .
H22 H 0.714(2) 1.024(2) 0.7411(14) 0.087(7) Uiso 1 1 d . . . . .
H24A H 0.869(2) 0.541(2) 0.5326(15) 0.078(6) Uiso 1 1 d . . . . .
H24B H 0.729(3) 0.599(2) 0.5315(15) 0.085(7) Uiso 1 1 d . . . . .
H24C H 0.918(2) 0.720(2) 0.5660(13) 0.072(6) Uiso 1 1 d . . . . .
H25 H 1.401(3) 0.737(3) 0.7424(17) 0.110(8) Uiso 1 1 d . . . . .
H27 H 1.419(3) 0.745(2) 0.9089(15) 0.078(6) Uiso 1 1 d . . . . .
C27A C 0.510(3) 0.290(3) 0.816(2) 0.053(4) Uani 0.44(3) 1 d . U P A 1
C28A C 0.444(2) 0.1600(16) 0.8393(13) 0.053(2) Uani 0.44(3) 1 d . U P A 1
H28A H 0.5094 0.1142 0.8574 0.063 Uiso 0.44(3) 1 calc R U P A 1
C29A C 0.2844(18) 0.0982(14) 0.8359(10) 0.064(3) Uani 0.44(3) 1 d . U P A 1
H29A H 0.2402 0.0075 0.8483 0.077 Uiso 0.44(3) 1 calc R U P A 1
C30A C 0.1864(14) 0.1690(19) 0.8142(9) 0.066(3) Uani 0.44(3) 1 d . U P A 1
H30A H 0.0781 0.1258 0.8137 0.079 Uiso 0.44(3) 1 calc R U P A 1
C31A C 0.2470(19) 0.302(2) 0.7935(12) 0.076(3) Uani 0.44(3) 1 d . U P A 1
H31A H 0.1841 0.3516 0.7807 0.091 Uiso 0.44(3) 1 calc R U P A 1
C32A C 0.413(2) 0.3571(19) 0.7930(15) 0.064(3) Uani 0.44(3) 1 d . U P A 1
H32A H 0.4571 0.4439 0.7761 0.077 Uiso 0.44(3) 1 calc R U P A 1
C27B C 0.494(2) 0.309(2) 0.8128(15) 0.050(3) Uani 0.56(3) 1 d . U P A 2
C28B C 0.4014(17) 0.1784(14) 0.8316(10) 0.064(3) Uani 0.56(3) 1 d . U P A 2
H28B H 0.4521 0.1208 0.8495 0.077 Uiso 0.56(3) 1 calc R U P A 2
C29B C 0.2402(15) 0.1318(12) 0.8249(6) 0.069(3) Uani 0.56(3) 1 d . U P A 2
H29B H 0.1820 0.0438 0.8372 0.082 Uiso 0.56(3) 1 calc R U P A 2
C30B C 0.1667(16) 0.2177(15) 0.7997(7) 0.075(2) Uani 0.56(3) 1 d . U P A 2
H30B H 0.0572 0.1880 0.7953 0.090 Uiso 0.56(3) 1 calc R U P A 2
C31B C 0.2526(13) 0.3478(15) 0.7806(10) 0.077(2) Uani 0.56(3) 1 d . U P A 2
H31B H 0.2001 0.4041 0.7629 0.092 Uiso 0.56(3) 1 calc R U P A 2
C32B C 0.4132(18) 0.3947(14) 0.7874(12) 0.058(2) Uani 0.56(3) 1 d . U P A 2
H32B H 0.4699 0.4833 0.7752 0.070 Uiso 0.56(3) 1 calc R U P A 2

loop_
_atom_site_aniso_label
_atom_site_aniso_U_11
_atom_site_aniso_U_22
_atom_site_aniso_U_33
_atom_site_aniso_U_23
_atom_site_aniso_U_13
_atom_site_aniso_U_12
O1 0.0633(10) 0.0869(10) 0.0744(9) 0.0011(7) -0.0045(7) 0.0330(8)
C1 0.0441(11) 0.0390(9) 0.0473(10) 0.0118(7) 0.0136(8) 0.0141(8)
O2 0.0936(11) 0.0658(9) 0.0894(10) 0.0380(8) 0.0264(8) 0.0398(8)
C4 0.0393(10) 0.0349(8) 0.0570(10) 0.0067(7) 0.0112(8) 0.0108(8)
C5 0.0433(11) 0.0392(9) 0.0577(11) 0.0113(8) 0.0117(9) 0.0136(8)
C6 0.0479(11) 0.0412(9) 0.0441(9) 0.0089(7) 0.0117(8) 0.0138(8)
C7 0.0450(11) 0.0400(9) 0.0492(10) 0.0100(7) 0.0112(8) 0.0160(8)
C8 0.0470(12) 0.0437(9) 0.0581(11) 0.0154(8) 0.0187(9) 0.0146(8)
C9 0.0502(12) 0.0478(10) 0.0484(10) 0.0131(8) 0.0077(9) 0.0150(9)
C10 0.0439(11) 0.0375(9) 0.0585(11) 0.0145(8) 0.0109(8) 0.0109(8)
C11 0.0637(14) 0.0417(10) 0.0470(10) 0.0104(8) 0.0173(9) 0.0185(10)
C12 0.0558(12) 0.0444(10) 0.0480(10) 0.0128(8) 0.0173(9) 0.0146(9)
C13 0.0517(12) 0.0440(9) 0.0487(10) 0.0157(8) 0.0166(8) 0.0156(8)
C14 0.0502(12) 0.0478(11) 0.0657(13) 0.0054(9) 0.0135(10) 0.0155(9)
C16 0.0544(13) 0.0481(11) 0.0723(14) 0.0221(10) 0.0101(10) 0.0138(9)
C17 0.0645(15) 0.0595(13) 0.0497(11) 0.0109(10) 0.0140(10) 0.0197(12)
C18 0.0533(14) 0.0567(11) 0.0663(14) 0.0164(10) 0.0091(11) 0.0186(9)
C19 0.0733(14) 0.0585(12) 0.0516(11) 0.0041(9) 0.0169(10) 0.0120(10)
C20 0.0501(13) 0.0436(11) 0.0929(17) 0.0018(11) 0.0110(11) 0.0189(9)
C21 0.0580(15) 0.0666(12) 0.0756(15) 0.0250(11) 0.0294(12) 0.0197(10)
C22 0.0555(13) 0.0445(11) 0.0966(18) 0.0194(11) 0.0081(11) 0.0195(10)
C23 0.0766(15) 0.0621(12) 0.0596(12) 0.0104(9) 0.0194(11) 0.0334(11)
C24 0.0791(18) 0.0644(14) 0.0570(13) 0.0247(10) 0.0241(12) 0.0243(13)
C25 0.0519(16) 0.0864(16) 0.110(2) 0.0320(14) 0.0355(16) 0.0253(12)
C27 0.0462(15) 0.0825(15) 0.1009(19) 0.0265(13) 0.0130(14) 0.0231(12)
C29 0.109(2) 0.0624(14) 0.0660(14) 0.0001(11) 0.0388(14) 0.0170(14)
C30 0.131(2) 0.0642(14) 0.101(2) 0.0229(14) 0.0704(18) 0.0489(16)
C31 0.1049(19) 0.0891(16) 0.0899(17) 0.0265(14) 0.0399(15) 0.0608(15)
C27A 0.059(6) 0.036(5) 0.048(5) 0.002(4) 0.012(4) 0.011(4)
C28A 0.058(6) 0.041(4) 0.057(4) 0.013(3) 0.025(4) 0.016(3)
C29A 0.062(5) 0.044(4) 0.079(5) 0.012(3) 0.035(4) 0.012(3)
C30A 0.051(5) 0.055(7) 0.084(6) 0.016(4) 0.031(4) 0.013(4)
C31A 0.062(5) 0.063(8) 0.095(5) 0.029(5) 0.026(4) 0.014(5)
C32A 0.051(4) 0.043(7) 0.082(5) 0.019(5) 0.020(3) 0.003(5)
C27B 0.055(5) 0.040(5) 0.051(4) 0.010(3) 0.024(3) 0.015(3)
C28B 0.073(6) 0.050(4) 0.065(3) 0.017(3) 0.030(4) 0.016(3)
C29B 0.069(6) 0.053(5) 0.073(4) 0.015(3) 0.034(5) 0.012(4)
C30B 0.068(4) 0.060(5) 0.076(4) 0.013(3) 0.029(3) 0.005(3)
C31B 0.058(3) 0.066(5) 0.101(5) 0.028(3) 0.034(3) 0.014(3)
C32B 0.056(3) 0.037(4) 0.081(4) 0.019(3) 0.027(3) 0.014(3)

loop_
_atom_type_symbol
_atom_type_description
_atom_type_scat_dispersion_real
_atom_type_scat_dispersion_imag
_atom_type_scat_source
C C 0.0181 0.0091
;
International Tables for Crystallography
(Vol. C, Tables 4.2.6.8 and 6.1.1.4)
;
H H 0.0000 0.0000
;
International Tables for Crystallography
(Vol. C, Table 6.1.1.4)
;
O O 0.0492 0.0322
;
International Tables for Crystallography
(Vol. C, Tables 4.2.6.8 and 6.1.1.4)
;

loop_
_geom_angle_atom_site_label_1
_geom_angle_atom_site_label_2
_geom_angle_atom_site_label_3
_geom_angle
C7 C1 C11 124.71(13)
C7 C1 C6 114.83(13)
C11 C1 C6 120.06(13)
C14 C4 C10 119.80(16)
C14 C4 C6 126.08(16)
C10 C4 C6 114.12(14)
C18 C5 C8 120.35(17)
C18 C5 C6 126.46(16)
C8 C5 C6 113.17(14)
C17 C6 C4 114.10(15)
C17 C6 C5 114.64(15)
C4 C6 C5 104.31(12)
C17 C6 C1 113.67(14)
C4 C6 C1 104.25(13)
C5 C6 C1 104.71(12)
C1 C7 C9 126.31(14)
C1 C7 C13 115.14(13)
C9 C7 C13 118.54(13)
C21 C8 C5 119.42(18)
C21 C8 C13 126.25(17)
C5 C8 C13 114.32(14)
O1 C9 C12 121.27(16)
O1 C9 C7 119.47(16)
C12 C9 C7 119.24(17)
C16 C10 C4 120.21(17)
C16 C10 C13 126.11(16)
C4 C10 C13 113.68(14)
O2 C11 C27A 115.5(10)
O2 C11 C1 118.10(18)
C27A C11 C1 126.4(10)
O2 C11 C27B 125.5(7)
C1 C11 C27B 116.4(7)
C23 C12 C19 119.08(18)
C23 C12 C9 121.70(15)
C19 C12 C9 119.22(19)
C24 C13 C10 114.25(15)
C24 C13 C8 114.70(16)
C10 C13 C8 104.50(13)
C24 C13 C7 113.90(14)
C10 C13 C7 103.69(13)
C8 C13 C7 104.58(13)
C4 C14 C20 119.3(2)
C4 C14 H14 119.2(10)
C20 C14 H14 121.4(10)
C10 C16 C22 119.6(2)
C10 C16 H16 119.8(11)
C22 C16 H16 120.6(11)
C6 C17 H17A 109.6(10)
C6 C17 H17B 109.9(10)
H17A C17 H17B 109.6(14)
C6 C17 H17C 110.4(10)
H17A C17 H17C 107.0(15)
H17B C17 H17C 110.3(15)
C5 C18 C27 119.4(2)
C5 C18 H18 121.1(11)
C27 C18 H18 119.5(11)
C29 C19 C12 120.3(2)
C29 C19 H19 119.8
C12 C19 H19 119.8
C22 C20 C14 120.8(2)
C22 C20 H20 123.8(11)
C14 C20 H20 115.4(12)
C8 C21 C25 119.5(2)
C8 C21 H21 118.2(11)
C25 C21 H21 122.2(11)
C20 C22 C16 120.2(2)
C20 C22 H22 120.0(12)
C16 C22 H22 119.7(12)
C12 C23 C31 120.17(19)
C12 C23 H23 119.9
C31 C23 H23 119.9
C13 C24 H24A 110.9(11)
C13 C24 H24B 112.4(12)
H24A C24 H24B 105.4(16)
C13 C24 H24C 108.8(11)
H24A C24 H24C 110.1(16)
H24B C24 H24C 109.2(16)
C27 C25 C21 120.9(2)
C27 C25 H25 119.6(15)
C21 C25 H25 119.5(15)
C25 C27 C18 120.4(2)
C25 C27 H27 122.9(12)
C18 C27 H27 116.7(12)
C30 C29 C19 120.4(2)
C30 C29 H29 119.8
C19 C29 H29 119.8
C29 C30 C31 120.5(2)
C29 C30 H30 119.8
C31 C30 H30 119.8
C30 C31 C23 119.5(2)
C30 C31 H31 120.2
C23 C31 H31 120.2
C32A C27A C28A 118.3(19)
C32A C27A C11 120.1(19)
C28A C27A C11 121.6(18)
C29A C28A C27A 120.4(13)
C29A C28A H28A 119.8
C27A C28A H28A 119.8
C28A C29A C30A 120.9(11)
C28A C29A H29A 119.6
C30A C29A H29A 119.6
C31A C30A C29A 121.1(11)
C31A C30A H30A 119.4
C29A C30A H30A 119.4
C30A C31A C32A 115.6(10)
C30A C31A H31A 122.2
C32A C31A H31A 122.2
C27A C32A C31A 123.6(14)
C27A C32A H32A 118.2
C31A C32A H32A 118.2
C28B C27B C32B 116.9(13)
C28B C27B C11 121.2(12)
C32B C27B C11 121.9(13)
C29B C28B C27B 122.8(9)
C29B C28B H28B 118.6
C27B C28B H28B 118.6
C28B C29B C30B 118.4(8)
C28B C29B H29B 120.8
C30B C29B H29B 120.8
C29B C30B C31B 120.9(9)
C29B C30B H30B 119.5
C31B C30B H30B 119.5
C32B C31B C30B 120.8(9)
C32B C31B H31B 119.6
C30B C31B H31B 119.6
C31B C32B C27B 120.2(10)
C31B C32B H32B 119.9
C27B C32B H32B 119.9

loop_
_geom_bond_atom_site_label_1
_geom_bond_atom_site_label_2
_geom_bond_distance
O1 C9 1.219(2)
C1 C7 1.328(2)
C1 C11 1.495(2)
C1 C6 1.548(2)
O2 C11 1.226(2)
C4 C14 1.384(2)
C4 C10 1.395(2)
C4 C6 1.532(2)
C5 C18 1.380(3)
C5 C8 1.400(2)
C5 C6 1.535(2)
C6 C17 1.519(2)
C7 C9 1.497(2)
C7 C13 1.547(2)
C8 C21 1.383(3)
C8 C13 1.534(2)
C9 C12 1.480(3)
C10 C16 1.382(2)
C10 C13 1.531(2)
C11 C27A 1.39(3)
C11 C27B 1.53(2)
C12 C23 1.376(2)
C12 C19 1.385(2)
C13 C24 1.525(2)
C14 C20 1.394(3)
C14 H14 0.951(18)
C16 C22 1.390(3)
C16 H16 0.966(18)
C17 H17A 1.010(19)
C17 H17B 1.03(2)
C17 H17C 1.03(2)
C18 C27 1.390(3)
C18 H18 0.926(17)
C19 C29 1.367(3)
C19 H19 0.9300
C20 C22 1.365(3)
C20 H20 0.96(2)
C21 C25 1.387(3)
C21 H21 0.949(18)
C22 H22 0.96(2)
C23 C31 1.384(3)
C23 H23 0.9300
C24 H24A 1.02(2)
C24 H24B 1.01(2)
C24 H24C 0.99(2)
C25 C27 1.361(3)
C25 H25 0.94(3)
C27 H27 0.97(2)
C29 C30 1.357(3)
C29 H29 0.9300
C30 C31 1.373(3)
C30 H30 0.9300
C31 H31 0.9300
C27A C32A 1.36(2)
C27A C28A 1.38(2)
C28A C29A 1.363(15)
C28A H28A 0.9300
C29A C30A 1.394(12)
C29A H29A 0.9300
C30A C31A 1.375(13)
C30A H30A 0.9300
C31A C32A 1.43(2)
C31A H31A 0.9300
C32A H32A 0.9300
C27B C28B 1.402(18)
C27B C32B 1.408(15)
C28B C29B 1.366(12)
C28B H28B 0.9300
C29B C30B 1.367(10)
C29B H29B 0.9300
C30B C31B 1.381(9)
C30B H30B 0.9300
C31B C32B 1.361(15)
C31B H31B 0.9300
C32B H32B 0.9300

loop_
_geom_torsion_atom_site_label_1
_geom_torsion_atom_site_label_2
_geom_torsion_atom_site_label_3
_geom_torsion_atom_site_label_4
_geom_torsion
C14 C4 C6 C17 2.9(2)
C10 C4 C6 C17 -178.25(15)
C14 C4 C6 C5 -122.91(17)
C10 C4 C6 C5 55.90(17)
C14 C4 C6 C1 127.51(16)
C10 C4 C6 C1 -53.68(17)
C18 C5 C6 C17 -2.8(2)
C8 C5 C6 C17 178.87(15)
C18 C5 C6 C4 122.67(17)
C8 C5 C6 C4 -55.62(16)
C18 C5 C6 C1 -128.08(17)
C8 C5 C6 C1 53.62(16)
C7 C1 C6 C17 178.53(16)
C11 C1 C6 C17 -8.4(2)
C7 C1 C6 C4 53.68(17)
C11 C1 C6 C4 -133.29(16)
C7 C1 C6 C5 -55.62(18)
C11 C1 C6 C5 117.42(16)
C11 C1 C7 C9 8.6(3)
C6 C1 C7 C9 -178.70(16)
C11 C1 C7 C13 -171.34(16)
C6 C1 C7 C13 1.3(2)
C18 C5 C8 C21 1.1(2)
C6 C5 C8 C21 179.47(14)
C18 C5 C8 C13 -177.89(14)
C6 C5 C8 C13 0.52(19)
C1 C7 C9 O1 90.6(2)
C13 C7 C9 O1 -89.4(2)
C1 C7 C9 C12 -91.2(2)
C13 C7 C9 C12 88.75(19)
C14 C4 C10 C16 -0.6(2)
C6 C4 C10 C16 -179.54(15)
C14 C4 C10 C13 178.53(15)
C6 C4 C10 C13 -0.37(19)
C7 C1 C11 O2 102.1(2)
C6 C1 C11 O2 -70.2(2)
C7 C1 C11 C27A -76.9(14)
C6 C1 C11 C27A 110.8(14)
C7 C1 C11 C27B -79.7(9)
C6 C1 C11 C27B 108.0(9)
O1 C9 C12 C23 -167.37(17)
C7 C9 C12 C23 14.5(2)
O1 C9 C12 C19 11.8(3)
C7 C9 C12 C19 -166.35(15)
C16 C10 C13 C24 -1.8(2)
C4 C10 C13 C24 179.05(16)
C16 C10 C13 C8 124.32(17)
C4 C10 C13 C8 -54.80(16)
C16 C10 C13 C7 -126.38(18)
C4 C10 C13 C7 54.50(17)
C21 C8 C13 C24 1.9(2)
C5 C8 C13 C24 -179.26(15)
C21 C8 C13 C10 -123.99(18)
C5 C8 C13 C10 54.87(16)
C21 C8 C13 C7 127.36(17)
C5 C8 C13 C7 -53.78(16)
C1 C7 C13 C24 179.32(17)
C9 C7 C13 C24 -0.7(2)
C1 C7 C13 C10 -55.91(18)
C9 C7 C13 C10 124.12(15)
C1 C7 C13 C8 53.34(18)
C9 C7 C13 C8 -126.64(16)
C10 C4 C14 C20 0.3(2)
C6 C4 C14 C20 179.07(16)
C4 C10 C16 C22 0.5(3)
C13 C10 C16 C22 -178.57(16)
C8 C5 C18 C27 -0.6(3)
C6 C5 C18 C27 -178.79(17)
C23 C12 C19 C29 0.5(3)
C9 C12 C19 C29 -178.71(17)
C4 C14 C20 C22 0.2(3)
C5 C8 C21 C25 -0.9(3)
C13 C8 C21 C25 177.93(17)
C14 C20 C22 C16 -0.3(3)
C10 C16 C22 C20 0.0(3)
C19 C12 C23 C31 -1.6(3)
C9 C12 C23 C31 177.56(17)
C8 C21 C25 C27 0.3(3)
C21 C25 C27 C18 0.2(3)
C5 C18 C27 C25 0.0(3)
C12 C19 C29 C30 1.1(3)
C19 C29 C30 C31 -1.5(3)
C29 C30 C31 C23 0.4(3)
C12 C23 C31 C30 1.2(3)
O2 C11 C27A C32A 173.2(15)
C1 C11 C27A C32A -8(3)
O2 C11 C27A C28A -5(3)
C1 C11 C27A C28A 174.1(14)
C32A C27A C28A C29A 2(3)
C11 C27A C28A C29A -179.6(17)
C27A C28A C29A C30A -4(2)
C28A C29A C30A C31A 1(2)
C29A C30A C31A C32A 2(2)
C28A C27A C32A C31A 1(3)
C11 C27A C32A C31A -177.0(19)
C30A C31A C32A C27A -3(3)
O2 C11 C27B C28B -8(2)
C1 C11 C27B C28B 173.5(12)
O2 C11 C27B C32B 172.5(10)
C1 C11 C27B C32B -5.6(18)
C32B C27B C28B C29B 1(2)
C11 C27B C28B C29B -178.1(12)
C27B C28B C29B C30B -0.7(18)
C28B C29B C30B C31B 0.5(13)
C29B C30B C31B C32B -0.6(16)
C30B C31B C32B C27B 1(2)
C28B C27B C32B C31B -1(2)
C11 C27B C32B C31B 178.1(15)
